data_7251584
loop_
_publ_author_name
'Chang, Hong'
'Zhuang, Shiyi'
'Wang, Jie'
'Dong, Mengmeng'
'Liu, Chenjiang'
'Jin, Weiwei'

_publ_section_title
;
 Electrochemical radical borylation of N-heterocycles with NHC-boranes:
 efficient access to the B--N bond
;
_journal_issue 8
_journal_name_full 'Green Chemistry'
_journal_page_first 3541
_journal_page_last 3548
_journal_paper_doi 10.1039/D5GC06005B
_journal_volume 28
_journal_year 2026
_chemical_formula_moiety '2(C12 H15 B N6)'
_chemical_formula_sum 'C24 H30 B2 N12'
_chemical_formula_weight 508.22
_space_group_crystal_system monoclinic
_space_group_IT_number 15
_space_group_name_Hall '-C 2yc'
_space_group_name_H-M_alt 'C 1 2/c 1'
_atom_sites_solution_hydrogens geom
_atom_sites_solution_primary dual
_audit_creation_date 2024-12-02
_audit_creation_method
; 
Olex2 1.2 
(compiled 2018.05.29 svn.r3508 for OlexSys, GUI svn.r5506) 
;
_audit_update_record
;
2024-12-02 deposited with the CCDC.	2026-01-28 downloaded from the CCDC.
;
_cell_angle_alpha 90
_cell_angle_beta 107.314(6)
_cell_angle_gamma 90
_cell_formula_units_Z 4
_cell_length_a 14.861(6)
_cell_length_b 13.916(5)
_cell_length_c 13.706(5)
_cell_measurement_reflns_used 3476
_cell_measurement_temperature 296(2)
_cell_measurement_theta_max 25.78
_cell_measurement_theta_min 2.30
_cell_volume 2706.0(18)
_computing_cell_refinement 'SAINT v7.68A (Bruker, 2009)'
_computing_data_collection 'Bruker APEX2'
_computing_data_reduction 'SAINT v7.68A (Bruker, 2009)'
_computing_molecular_graphics 'Olex2 (Dolomanov et al., 2009)'
_computing_publication_material 'Olex2 (Dolomanov et al., 2009)'
_computing_structure_refinement 'XL (Sheldrick, 2008)'
_computing_structure_solution 'XM (Sheldrick, 2008)'
_diffrn_ambient_temperature 296.15
_diffrn_measured_fraction_theta_full 0.998
_diffrn_measured_fraction_theta_max 0.992
_diffrn_measurement_device_type 'Bruker APEX-II CCD'
_diffrn_measurement_method '\f and \w scans'
_diffrn_radiation_monochromator graphite
_diffrn_radiation_type MoK\a
_diffrn_radiation_wavelength 0.71073
_diffrn_reflns_av_R_equivalents 0.0351
_diffrn_reflns_av_unetI/netI 0.0331
_diffrn_reflns_Laue_measured_fraction_full 0.998
_diffrn_reflns_Laue_measured_fraction_max 0.992
_diffrn_reflns_limit_h_max 19
_diffrn_reflns_limit_h_min -19
_diffrn_reflns_limit_k_max 18
_diffrn_reflns_limit_k_min -17
_diffrn_reflns_limit_l_max 18
_diffrn_reflns_limit_l_min -18
_diffrn_reflns_number 11956
_diffrn_reflns_point_group_measured_fraction_full 0.998
_diffrn_reflns_point_group_measured_fraction_max 0.992
_diffrn_reflns_theta_full 25.242
_diffrn_reflns_theta_max 28.382
_diffrn_reflns_theta_min 2.050
_diffrn_standards_number 0
_exptl_absorpt_coefficient_mu 0.080
_exptl_absorpt_correction_T_max 0.7457
_exptl_absorpt_correction_T_min 0.6260
_exptl_absorpt_correction_type multi-scan
_exptl_absorpt_process_details 'SADABS-2008/1 (Bruker,2008)'
_exptl_crystal_colour colourless
_exptl_crystal_colour_primary colourless
_exptl_crystal_density_diffrn 1.248
_exptl_crystal_description block
_exptl_crystal_F_000 1072
_exptl_crystal_size_max 0.13
_exptl_crystal_size_mid 0.1
_exptl_crystal_size_min 0.1
_refine_diff_density_max 0.199
_refine_diff_density_min -0.172
_refine_diff_density_rms 0.033
_refine_ls_extinction_coef 0.0017(6)
_refine_ls_extinction_expression Fc^*^=kFc[1+0.001xFc^2^\l^3^/sin(2\q)]^-1/4^
_refine_ls_extinction_method 'SHELXL-2014/7 (Sheldrick 2014'
_refine_ls_goodness_of_fit_ref 1.022
_refine_ls_hydrogen_treatment constr
_refine_ls_matrix_type full
_refine_ls_number_parameters 175
_refine_ls_number_reflns 3373
_refine_ls_number_restraints 0
_refine_ls_restrained_S_all 1.022
_refine_ls_R_factor_all 0.0712
_refine_ls_R_factor_gt 0.0472
_refine_ls_shift/su_max 0.000
_refine_ls_shift/su_mean 0.000
_refine_ls_structure_factor_coef Fsqd
_refine_ls_weighting_details 'w=1/[\s^2^(Fo^2^)+(0.0805P)^2^+0.6732P] where P=(Fo^2^+2Fc^2^)/3'
_refine_ls_weighting_scheme calc
_refine_ls_wR_factor_gt 0.1371
_refine_ls_wR_factor_ref 0.1550
_reflns_Friedel_coverage 0.000
_reflns_number_gt 2345
_reflns_number_total 3373
_reflns_threshold_expression 'I > 2\s(I)'
_cod_data_source_file d5gc06005b2.cif
_cod_data_source_block y
_cod_depositor_comments 'Adding full bibliography for 7251584--7251586.cif.'
_cod_original_cell_volume 2705.9(18)
_cod_database_code 7251584
_shelx_shelxl_version_number 2014/7
_shelx_space_group_comment
; 
The symmetry employed for this shelxl refinement is uniquely defined 
by the following loop, which should always be used as a source of 
symmetry information in preference to the above space-group names. 
They are only intended as comments. 
;
_shelx_estimated_absorpt_t_max 0.992
_shelx_estimated_absorpt_t_min 0.990
_olex2_refinement_description
; 
1. Fixed Uiso 
 At 1.2 times of: 
  All B(H,H) groups, All C(H) groups 
 At 1.5 times of: 
  All C(H,H,H) groups 
2.a Secondary CH2 refined with riding coordinates: 
 B1(H1A,H1B) 
2.b Aromatic/amide H refined with riding coordinates: 
 C2(H2), C3(H3), C4(H4), C5(H5), C6(H6), C10(H10), C11(H11) 
2.c Idealised Me refined as rotating group: 
 C12(H12A,H12B,H12C), C13(H13A,H13B,H13C) 
;
_olex2_submission_special_instructions 'No special instructions were received'

loop_
_space_group_symop_operation_xyz
'x, y, z'
'-x, y, -z+1/2'
'x+1/2, y+1/2, z'
'-x+1/2, y+1/2, -z+1/2'
'-x, -y, -z'
'x, -y, z-1/2'
'-x+1/2, -y+1/2, -z'
'x+1/2, -y+1/2, z-1/2'

loop_
_atom_site_label
_atom_site_type_symbol
_atom_site_fract_x
_atom_site_fract_y
_atom_site_fract_z
_atom_site_U_iso_or_equiv
_atom_site_adp_type
_atom_site_occupancy
_atom_site_site_symmetry_order
_atom_site_calc_flag
_atom_site_refinement_flags_posn
_atom_site_refinement_flags_adp
_atom_site_refinement_flags_occupancy
_atom_site_disorder_assembly
_atom_site_disorder_group
B1 B 0.11585(12) 0.06152(14) 0.13216(14) 0.0544(4) Uani 1 1 d . . . . .
H1A H 0.0830 0.0008 0.1292 0.065 Uiso 1 1 calc R . . . .
H1B H 0.0809 0.1008 0.0750 0.065 Uiso 1 1 calc R . . . .
C1 C 0.44197(10) 0.11241(11) 0.11398(10) 0.0481(4) Uani 1 1 d . . . . .
C2 C 0.44857(12) 0.21125(13) 0.11040(13) 0.0615(4) Uani 1 1 d . . . . .
H2 H 0.3963 0.2490 0.1077 0.074 Uiso 1 1 calc R . . . .
C3 C 0.53246(13) 0.25426(16) 0.11085(15) 0.0760(5) Uani 1 1 d . . . . .
H3 H 0.5364 0.3209 0.1090 0.091 Uiso 1 1 calc R . . . .
C4 C 0.60929(13) 0.19990(18) 0.11398(15) 0.0794(6) Uani 1 1 d . . . . .
H4 H 0.6657 0.2293 0.1146 0.095 Uiso 1 1 calc R . . . .
C5 C 0.60339(13) 0.1023(2) 0.11615(17) 0.0868(6) Uani 1 1 d . . . . .
H5 H 0.6558 0.0652 0.1175 0.104 Uiso 1 1 calc R . . . .
C6 C 0.52028(13) 0.05792(15) 0.11640(15) 0.0716(5) Uani 1 1 d . . . . .
H6 H 0.5171 -0.0088 0.1182 0.086 Uiso 1 1 calc R . . . .
C7 C 0.35414(10) 0.06610(10) 0.11814(10) 0.0462(3) Uani 1 1 d . . . . .
C8 C 0.12315(9) 0.11520(10) 0.23752(11) 0.0461(3) Uani 1 1 d . . . . .
C10 C 0.13326(11) 0.14427(13) 0.40061(12) 0.0588(4) Uani 1 1 d . . . . .
H10 H 0.1376 0.1341 0.4689 0.071 Uiso 1 1 calc R . . . .
C11 C 0.12950(11) 0.22912(12) 0.35458(13) 0.0574(4) Uani 1 1 d . . . . .
H11 H 0.1307 0.2893 0.3844 0.069 Uiso 1 1 calc R . . . .
C12 C 0.13550(14) -0.02814(12) 0.35013(15) 0.0687(5) Uani 1 1 d . . . . .
H12A H 0.1143 -0.0632 0.2871 0.103 Uiso 1 1 calc GR . . . .
H12B H 0.0965 -0.0438 0.3925 0.103 Uiso 1 1 calc GR . . . .
H12C H 0.1997 -0.0451 0.3849 0.103 Uiso 1 1 calc GR . . . .
C13 C 0.12102(14) 0.28421(12) 0.17770(15) 0.0737(5) Uani 1 1 d . . . . .
H13A H 0.1690 0.2712 0.1455 0.111 Uiso 1 1 calc GR . . . .
H13B H 0.1321 0.3460 0.2102 0.111 Uiso 1 1 calc GR . . . .
H13C H 0.0603 0.2839 0.1271 0.111 Uiso 1 1 calc GR . . . .
N1 N 0.34451(11) -0.02894(9) 0.12822(12) 0.0638(4) Uani 1 1 d . . . . .
N2 N 0.25761(11) -0.04152(9) 0.13344(12) 0.0633(4) Uani 1 1 d . . . . .
N3 N 0.21774(9) 0.04349(9) 0.12597(9) 0.0484(3) Uani 1 1 d . . . . .
N4 N 0.27625(9) 0.11334(9) 0.11616(9) 0.0498(3) Uani 1 1 d . . . . .
N5 N 0.12954(8) 0.07472(9) 0.32866(9) 0.0491(3) Uani 1 1 d . . . . .
N6 N 0.12350(8) 0.21016(9) 0.25441(9) 0.0506(3) Uani 1 1 d . . . . .

loop_
_atom_site_aniso_label
_atom_site_aniso_U_11
_atom_site_aniso_U_22
_atom_site_aniso_U_33
_atom_site_aniso_U_23
_atom_site_aniso_U_13
_atom_site_aniso_U_12
B1 0.0527(10) 0.0544(11) 0.0539(9) -0.0039(8) 0.0128(8) -0.0101(8)
C1 0.0524(8) 0.0551(9) 0.0370(7) 0.0027(6) 0.0134(6) 0.0031(6)
C2 0.0599(10) 0.0555(10) 0.0715(11) 0.0068(8) 0.0231(8) -0.0019(7)
C3 0.0704(12) 0.0758(13) 0.0821(13) 0.0106(10) 0.0232(10) -0.0153(10)
C4 0.0557(11) 0.1131(18) 0.0681(11) 0.0181(11) 0.0163(8) -0.0113(11)
C5 0.0536(10) 0.119(2) 0.0891(14) 0.0127(13) 0.0238(10) 0.0178(11)
C6 0.0650(11) 0.0700(12) 0.0821(12) 0.0072(9) 0.0253(9) 0.0141(9)
C7 0.0582(8) 0.0410(8) 0.0406(7) -0.0002(6) 0.0167(6) 0.0026(6)
C8 0.0375(7) 0.0464(8) 0.0542(8) 0.0007(6) 0.0134(6) -0.0054(6)
C10 0.0588(9) 0.0687(11) 0.0531(9) -0.0042(7) 0.0232(7) 0.0025(8)
C11 0.0544(9) 0.0565(10) 0.0630(9) -0.0103(7) 0.0199(7) -0.0003(7)
C12 0.0790(12) 0.0532(10) 0.0774(12) 0.0132(8) 0.0285(9) -0.0012(8)
C13 0.0937(14) 0.0493(10) 0.0763(12) 0.0096(8) 0.0224(10) -0.0084(9)
N1 0.0736(9) 0.0426(8) 0.0828(10) 0.0005(6) 0.0350(8) 0.0046(6)
N2 0.0788(10) 0.0393(7) 0.0779(9) -0.0027(6) 0.0325(8) -0.0029(6)
N3 0.0591(7) 0.0397(7) 0.0470(6) -0.0035(5) 0.0169(5) -0.0057(5)
N4 0.0542(7) 0.0402(7) 0.0557(7) 0.0021(5) 0.0173(6) -0.0024(5)
N5 0.0465(7) 0.0488(7) 0.0544(7) 0.0029(5) 0.0186(5) -0.0008(5)
N6 0.0486(7) 0.0448(7) 0.0578(7) 0.0006(5) 0.0152(5) -0.0038(5)

loop_
_atom_type_symbol
_atom_type_description
_atom_type_scat_dispersion_real
_atom_type_scat_dispersion_imag
_atom_type_scat_source
C C 0.0033 0.0016 'International Tables Vol C Tables 4.2.6.8 and 6.1.1.4'
H H 0.0000 0.0000 'International Tables Vol C Tables 4.2.6.8 and 6.1.1.4'
B B 0.0013 0.0007 'International Tables Vol C Tables 4.2.6.8 and 6.1.1.4'
N N 0.0061 0.0033 'International Tables Vol C Tables 4.2.6.8 and 6.1.1.4'

loop_
_geom_angle_atom_site_label_1
_geom_angle_atom_site_label_2
_geom_angle_atom_site_label_3
_geom_angle
_geom_angle_site_symmetry_1
_geom_angle_site_symmetry_3
_geom_angle_publ_flag
H1A B1 H1B 108.4 . . ?
C8 B1 H1A 110.0 . . ?
C8 B1 H1B 110.0 . . ?
N3 B1 H1A 110.0 . . ?
N3 B1 H1B 110.0 . . ?
N3 B1 C8 108.51(12) . . ?
C2 C1 C6 118.66(15) . . ?
C2 C1 C7 120.70(13) . . ?
C6 C1 C7 120.62(16) . . ?
C1 C2 H2 119.8 . . ?
C1 C2 C3 120.33(17) . . ?
C3 C2 H2 119.8 . . ?
C2 C3 H3 119.8 . . ?
C4 C3 C2 120.5(2) . . ?
C4 C3 H3 119.8 . . ?
C3 C4 H4 120.1 . . ?
C3 C4 C5 119.78(18) . . ?
C5 C4 H4 120.1 . . ?
C4 C5 H5 119.7 . . ?
C4 C5 C6 120.61(19) . . ?
C6 C5 H5 119.7 . . ?
C1 C6 C5 120.1(2) . . ?
C1 C6 H6 119.9 . . ?
C5 C6 H6 119.9 . . ?
N1 C7 C1 123.95(13) . . ?
N4 C7 C1 124.17(13) . . ?
N4 C7 N1 111.84(13) . . ?
N5 C8 B1 127.47(14) . . ?
N6 C8 B1 127.68(13) . . ?
N6 C8 N5 104.84(13) . . ?
C11 C10 H10 126.3 . . ?
C11 C10 N5 107.34(14) . . ?
N5 C10 H10 126.3 . . ?
C10 C11 H11 126.8 . . ?
C10 C11 N6 106.50(14) . . ?
N6 C11 H11 126.8 . . ?
H12A C12 H12B 109.5 . . ?
H12A C12 H12C 109.5 . . ?
H12B C12 H12C 109.5 . . ?
N5 C12 H12A 109.5 . . ?
N5 C12 H12B 109.5 . . ?
N5 C12 H12C 109.5 . . ?
H13A C13 H13B 109.5 . . ?
H13A C13 H13C 109.5 . . ?
H13B C13 H13C 109.5 . . ?
N6 C13 H13A 109.5 . . ?
N6 C13 H13B 109.5 . . ?
N6 C13 H13C 109.5 . . ?
N2 N1 C7 105.74(12) . . ?
N3 N2 N1 107.50(12) . . ?
N2 N3 B1 124.24(13) . . ?
N2 N3 N4 111.77(13) . . ?
N4 N3 B1 123.95(12) . . ?
C7 N4 N3 103.15(12) . . ?
C8 N5 C10 110.38(14) . . ?
C8 N5 C12 125.48(13) . . ?
C10 N5 C12 124.10(14) . . ?
C8 N6 C11 110.93(13) . . ?
C8 N6 C13 124.84(14) . . ?
C11 N6 C13 124.20(14) . . ?

loop_
_geom_bond_atom_site_label_1
_geom_bond_atom_site_label_2
_geom_bond_distance
_geom_bond_site_symmetry_2
_geom_bond_publ_flag
B1 H1A 0.9700 . ?
B1 H1B 0.9700 . ?
B1 C8 1.601(2) . ?
B1 N3 1.562(2) . ?
C1 C2 1.381(2) . ?
C1 C6 1.381(2) . ?
C1 C7 1.472(2) . ?
C2 H2 0.9300 . ?
C2 C3 1.381(2) . ?
C3 H3 0.9300 . ?
C3 C4 1.360(3) . ?
C4 H4 0.9300 . ?
C4 C5 1.362(3) . ?
C5 H5 0.9300 . ?
C5 C6 1.382(3) . ?
C6 H6 0.9300 . ?
C7 N1 1.342(2) . ?
C7 N4 1.3243(18) . ?
C8 N5 1.3477(18) . ?
C8 N6 1.3413(19) . ?
C10 H10 0.9300 . ?
C10 C11 1.332(2) . ?
C10 N5 1.371(2) . ?
C11 H11 0.9300 . ?
C11 N6 1.375(2) . ?
C12 H12A 0.9600 . ?
C12 H12B 0.9600 . ?
C12 H12C 0.9600 . ?
C12 N5 1.459(2) . ?
C13 H13A 0.9600 . ?
C13 H13B 0.9600 . ?
C13 H13C 0.9600 . ?
C13 N6 1.465(2) . ?
N1 N2 1.326(2) . ?
N2 N3 1.3133(18) . ?
N3 N4 1.3373(17) . ?
